data_9011215
loop_
_publ_author_name
'Chananont, P.'
'Nixon, P. E.'
'Waters, J. M.'
'Water, T. N.'

_publ_section_title
;
 The structure of disodium catena-bis(mu-oxalato)-cuprate(II) dihydrate
;
_journal_name_full 'Acta Crystallographica, Section B'
_journal_page_first 2145
_journal_page_last 2147
_journal_paper_doi 10.1107/S0567740880008163
_journal_volume 36
_journal_year 1980
_chemical_compound_source Synthetic
_chemical_formula_sum 'C4 H4 Cu Na2 O10'
_chemical_name_mineral Wheatleyite
_space_group_IT_number 2
_symmetry_space_group_name_Hall '-P 1'
_symmetry_space_group_name_H-M 'P -1'
_cell_angle_alpha 109.07
_cell_angle_beta 76.38
_cell_angle_gamma 103.32
_cell_formula_units_Z 1
_cell_length_a 3.583
_cell_length_b 9.649
_cell_length_c 7.549
_cell_volume 236.358
_database_code_amcsd 0009715
_exptl_crystal_density_diffrn 2.259
_cod_original_formula_sum 'Na2 Cu C4 O10 H4'
_cod_database_code 9011215

loop_
_space_group_symop_operation_xyz
x,y,z
-x,-y,-z

loop_
_atom_site_label
_atom_site_fract_x
_atom_site_fract_y
_atom_site_fract_z
_atom_site_U_iso_or_equiv
_atom_site_type_symbol
_atom_site_attached_hydrogens
Na 0.11800 0.42730 -0.29820 0.02738 Na 0
Cu 0.00000 0.00000 0.00000 0.01803 Cu 0
C1 0.52200 0.25400 0.02700 0.01756 C 0
C2 0.23300 0.27600 0.22100 0.01901 C 0
O1 0.26900 0.39620 0.34360 0.02435 O 0
O2 0.46400 0.12280 -0.09130 0.02458 O 0
O3 0.78300 0.35620 0.00190 0.02886 O 0
O4 -0.02900 0.16250 0.23220 0.02292 O 0
Wat -0.46500 0.24560 -0.39520 0.03049 O 2

loop_
_cod_changelog_entry_id
_cod_changelog_entry_author
_cod_changelog_entry_date
_cod_changelog_entry_text
1
;cod-tools version 3.8.0
Id: cif_guess_AMCSD_atom_types 9574 2023-05-10 09:00:05Z saulius
;
2023-05-10T18:53:03+03:00
;Derived atom types and hydrogen counts
from atom names that follow the AMCSD naming convention
(Wat == water, O-H == hydroxyl).
;

loop_
_cod_related_entry_id
_cod_related_entry_database
_cod_related_entry_code
1 AMCSD 0009715
